data_4337499
loop_
_publ_author_name
'Poudeu, Pierre F. P.'
'Djieutedjeu, Honore'
'Ranmohotti, Kulugammana G. S.'
'Makongo, Julien P. A. M.'
'Takas, Nathan'

_publ_section_title
;
 Geometrical spin frustration and ferromagnetic ordering in
 (MnxPb2-x)Pb2Sb4Se10.
;
_journal_issue 1
_journal_name_full 'Inorganic chemistry'
_journal_page_first 209
_journal_page_last 220
_journal_paper_doi 10.1021/ic402128c
_journal_volume 53
_journal_year 2014
_chemical_formula_sum 'Mn3.48 Pb12.52 Sb16 Se40'
_chemical_formula_weight 7891.89
_chemical_name_systematic
; 
Manganese Lead Antimony Selenide (0.89/3.11/4/10) 
;
_space_group_IT_number 62
_symmetry_cell_setting orthorhombic
_symmetry_space_group_name_Hall '-P 2ac 2n'
_symmetry_space_group_name_H-M 'P n m a'
_atom_sites_solution_primary direct
_atom_sites_solution_secondary difmap
_audit_creation_method 'manual editing of SHELXL-97 cif-file'
_cell_angle_alpha 90.00
_cell_angle_beta 90.00
_cell_angle_gamma 90.00
_cell_formula_units_Z 1
_cell_length_a 24.442(5)
_cell_length_b 4.1285(8)
_cell_length_c 19.721(4)
_cell_measurement_temperature 300(2)
_cell_measurement_theta_max 30.25
_cell_measurement_theta_min 2.5
_cell_volume 1990.0(7)
_computing_cell_refinement 'CELL (STOE & Cie GmbH, Darmstadt, 2000)'
_computing_data_collection 'EXPOSE (STOE & Cie GmbH, Darmstadt, 2000)'
_computing_data_reduction 'INTEGRATE (STOE & Cie GmbH, Darmstadt, 2000)'
_computing_molecular_graphics 'Diamond (Brandenburg, 1995)'
_computing_structure_refinement 'SHELXL-97 (Sheldrick, 2008)'
_computing_structure_solution 'SHELXS-97 (Sheldrick, 2008)'
_diffrn_ambient_temperature 300(2)
_diffrn_measured_fraction_theta_full 0.99
_diffrn_measured_fraction_theta_max 0.99
_diffrn_measurement_device_type 'IPDS-2T Stoe'
_diffrn_measurement_method 'fixed phi and incremental omega oscillation 0.8 degree, 2 min exposure time'
_diffrn_radiation_monochromator graphite
_diffrn_radiation_source 'fine-focus sealed tube'
_diffrn_radiation_type MoK\a
_diffrn_radiation_wavelength 0.71073
_diffrn_reflns_av_R_equivalents 0.0991
_diffrn_reflns_av_sigmaI/netI 0.0289
_diffrn_reflns_limit_h_max 34
_diffrn_reflns_limit_h_min -34
_diffrn_reflns_limit_k_max 5
_diffrn_reflns_limit_k_min -5
_diffrn_reflns_limit_l_max 27
_diffrn_reflns_limit_l_min -27
_diffrn_reflns_number 45694
_diffrn_reflns_theta_full 30.25
_diffrn_reflns_theta_max 30.25
_diffrn_reflns_theta_min 4.83
_exptl_absorpt_coefficient_mu 50.386
_exptl_absorpt_correction_T_max 0.36
_exptl_absorpt_correction_T_min 0.17
_exptl_absorpt_correction_type numerical
_exptl_absorpt_process_details
; 
crystal description from video camera using FACEIT 
(STOE & Cie GmbH, Darmstadt, 2003) and optimized with X-SHAPE 
(STOE & Cie GmbH, Darmstadt, 2003) 
using set of equivalent reflections 
;
_exptl_crystal_colour Black
_exptl_crystal_density_diffrn 6.576
_exptl_crystal_density_meas ?
_exptl_crystal_density_method 'not measured'
_exptl_crystal_description Needle
_exptl_crystal_F_000 3288.5
_exptl_crystal_size_max 0.18
_exptl_crystal_size_mid 0.03
_exptl_crystal_size_min 0.02
_refine_diff_density_max 1.179
_refine_diff_density_min -1.041
_refine_diff_density_rms 0.265
_refine_ls_extinction_coef 0.00005(1)
_refine_ls_extinction_expression Fc^*^=kFc[1+0.001xFc^2^\l^3^/sin(2\q)]^-1/4^
_refine_ls_extinction_method SHELXL
_refine_ls_goodness_of_fit_ref 1.183
_refine_ls_matrix_type full
_refine_ls_number_parameters 112
_refine_ls_number_reflns 3304
_refine_ls_number_restraints 0
_refine_ls_restrained_S_all 1.183
_refine_ls_R_factor_all 0.0250
_refine_ls_R_factor_gt 0.0250
_refine_ls_shift/su_max 0.000
_refine_ls_shift/su_mean 0.000
_refine_ls_structure_factor_coef Fsqd
_refine_ls_weighting_details 'calc w=1/[\s^2^(Fo^2^)+(0.0100P)^2^+332.5238P] where P=(Fo^2^+2Fc^2^)/3'
_refine_ls_weighting_scheme calc
_refine_ls_wR_factor_gt 0.0617
_refine_ls_wR_factor_ref 0.0617
_reflns_number_gt 2344
_reflns_number_total 3304
_reflns_threshold_expression >2sigma(I)
_cod_data_source_file ic402128c_si_001.cif
_cod_data_source_block Mn0.89Pb3.11Sb4Se10-300K
_cod_depositor_comments
;
The following automatic conversions were performed:

'_symmetry_cell_setting' value 'Orthorhombic' changed to
'orthorhombic' according to
/usr/data/users/saulius/automatic-downloads/current/ACS/lib/dictionaries/cif_core.dic
dictionary named 'cif_core.dic' version 2.4.2 from
2011-04-26.

'_exptl_absorpt_correction_type' value 'Numerical'
changed to 'numerical' according to
/usr/data/users/saulius/automatic-downloads/current/ACS/lib/dictionaries/cif_core.dic
dictionary named 'cif_core.dic' version 2.4.2 from 2011-04-26.

Automatic conversion script
Id: cif_fix_values 2281 2013-09-26 08:29:07Z andrius 

The following automatic conversions were performed:

'_exptl_crystal_density_meas' value 'not measured' was changed to '?'
- the value is perceived as not measured.

Automatic conversion script
Id: cif_fix_values 3008 2015-01-20 13:52:24Z robertas 
;
_cod_original_sg_symbol_H-M Pnma
_cod_database_code 4337499

loop_
_symmetry_equiv_pos_as_xyz
'x, y, z'
'-x+1/2, -y, z+1/2'
'-x, y+1/2, -z'
'x+1/2, -y+1/2, -z+1/2'
'-x, -y, -z'
'x-1/2, y, -z-1/2'
'x, -y-1/2, z'
'-x-1/2, y-1/2, z-1/2'

loop_
_atom_site_label
_atom_site_type_symbol
_atom_site_fract_x
_atom_site_fract_y
_atom_site_fract_z
_atom_site_U_iso_or_equiv
_atom_site_adp_type
_atom_site_occupancy
_atom_site_symmetry_multiplicity
_atom_site_calc_flag
_atom_site_refinement_flags
Pb1 Pb 0.3728(2) 0.2500 0.2979(2) 0.0367(14) Uani 1 2 d S
Pb2 Pb 0.2025(3) 0.2500 0.3922(3) 0.0361(15) Uani 1 2 d S
Pb3 Pb 0.5422(2) 0.2500 0.2243(2) 0.032(2) Uani 0.82(1) 2 d SP
Mn1 Mn 0.5422(2) 0.2500 0.2243(2) 0.032(2) Uani 0.18(1) 2 d SP
Sb1 Sb 0.1932(3) 0.7500 0.5945(4) 0.027(2) Uani 1 2 d S
Sb2 Sb 0.5101(3) 0.7500 0.4073(4) 0.0184(18) Uani 1 2 d S
Sb3 Sb 0.3424(3) 0.7500 0.4845(4) 0.029(2) Uani 1 2 d S
Sb4 Sb 0.3270(3) 0.2500 0.6898(4) 0.0196(19) Uani 1 2 d S
Pb4 Pb 0.0611(4) 0.2500 0.5362(5) 0.036(4) Uani 0.31(1) 2 d SP
Mn2 Mn 0.0611(4) 0.2500 0.5362(5) 0.036(4) Uani 0.69(1) 2 d SP
Se1 Se 0.2951(6) 0.7500 0.3648(6) 0.026(3) Uani 1 2 d S
Se2 Se 0.4187(5) 0.2500 0.4407(5) 0.028(3) Uani 1 2 d S
Se3 Se 0.1352(4) 0.7500 0.4810(5) 0.027(3) Uani 1 2 d S
Se4 Se 0.2686(5) 0.2500 0.5324(6) 0.028(3) Uani 1 2 d S
Se5 Se 0.2618(4) 0.7500 0.7305(5) 0.026(3) Uani 1 2 d S
Se6 Se 0.4631(4) 0.7500 0.2838(5) 0.024(3) Uani 1 2 d S
Se7 Se 0.6259(5) 0.7500 0.1911(6) 0.031(3) Uani 1 2 d S
Se8 Se 0.1342(5) 0.2500 0.6536(5) 0.031(3) Uani 1 2 d S
Se9 Se 0.5847(5) 0.2500 0.3715(6) 0.036(4) Uani 1 2 d S
Se10 Se 0.5017(6) 0.2500 0.0831(6) 0.036(4) Uani 1 2 d S

loop_
_atom_site_aniso_label
_atom_site_aniso_U_11
_atom_site_aniso_U_22
_atom_site_aniso_U_33
_atom_site_aniso_U_23
_atom_site_aniso_U_13
_atom_site_aniso_U_12
Pb1 0.038(4) 0.028(3) 0.044(3) 0.000 0.003(3) 0.000
Pb2 0.030(3) 0.026(2) 0.052(4) 0.000 -0.003(3) 0.000
Pb3 0.024(4) 0.027(3) 0.045(4) 0.000 -0.001(3) 0.000
Mn1 0.024(4) 0.027(3) 0.045(4) 0.000 -0.001(3) 0.000
Sb1 0.014(5) 0.024(4) 0.042(6) 0.000 0.000(4) 0.000
Sb2 0.017(4) 0.018(3) 0.021(4) 0.000 0.000(4) 0.000
Sb3 0.025(5) 0.020(4) 0.041(5) 0.000 -0.003(5) 0.000
Sb4 0.013(5) 0.018(3) 0.027(5) 0.000 -0.004(3) 0.000
Pb4 0.026(6) 0.028(5) 0.055(8) 0.000 0.002(4) 0.000
Mn2 0.026(6) 0.028(5) 0.055(8) 0.000 0.002(4) 0.000
Se1 0.024(8) 0.023(6) 0.030(6) 0.000 0.006(7) 0.000
Se2 0.023(7) 0.027(6) 0.033(8) 0.000 -0.013(7) 0.000
Se3 0.024(7) 0.031(6) 0.027(6) 0.000 -0.005(6) 0.000
Se4 0.032(8) 0.026(6) 0.027(7) 0.000 -0.012(6) 0.000
Se5 0.024(7) 0.023(6) 0.030(6) 0.000 0.000(6) 0.000
Se6 0.018(8) 0.020(6) 0.033(6) 0.000 -0.004(7) 0.000
Se7 0.024(7) 0.032(6) 0.038(7) 0.000 -0.004(7) 0.000
Se8 0.029(8) 0.031(6) 0.031(7) 0.000 0.008(5) 0.000
Se9 0.026(7) 0.034(7) 0.047(9) 0.000 -0.007(8) 0.000
Se10 0.035(8) 0.025(6) 0.048(9) 0.000 -0.003(7) 0.000

loop_
_atom_type_symbol
_atom_type_description
_atom_type_scat_dispersion_real
_atom_type_scat_dispersion_imag
_atom_type_scat_source
Mn Mn 0.3368 0.7283 'International Tables Vol C Tables 4.2.6.8 and 6.1.1.4'
Se Se -0.0929 2.2259 'International Tables Vol C Tables 4.2.6.8 and 6.1.1.4'
Sb Sb -0.5866 1.5461 'International Tables Vol C Tables 4.2.6.8 and 6.1.1.4'
Pb Pb -3.3944 10.1111 'International Tables Vol C Tables 4.2.6.8 and 6.1.1.4'

loop_
_geom_angle_atom_site_label_1
_geom_angle_atom_site_label_2
_geom_angle_atom_site_label_3
_geom_angle
_geom_angle_site_symmetry_1
_geom_angle_site_symmetry_3
Se2 Pb1 Se6 79.4(3) . .
Se2 Pb1 Se6 79.4(3) . 1_545
Se6 Pb1 Se6 85.7(3) . 1_545
Se2 Pb1 Se1 80.3(3) . .
Se6 Pb1 Se1 91.8(2) . .
Se6 Pb1 Se1 159.7(3) 1_545 .
Se2 Pb1 Se1 80.3(3) . 1_545
Se6 Pb1 Se1 159.7(3) . 1_545
Se6 Pb1 Se1 91.8(2) 1_545 1_545
Se1 Pb1 Se1 83.5(4) . 1_545
Se2 Pb1 Se8 140.30(16) . 2_554
Se6 Pb1 Se8 111.1(3) . 2_554
Se6 Pb1 Se8 64.1(2) 1_545 2_554
Se1 Pb1 Se8 134.8(4) . 2_554
Se1 Pb1 Se8 85.6(2) 1_545 2_554
Se2 Pb1 Se8 140.30(16) . 2_564
Se6 Pb1 Se8 64.1(2) . 2_564
Se6 Pb1 Se8 111.1(3) 1_545 2_564
Se1 Pb1 Se8 85.6(2) . 2_564
Se1 Pb1 Se8 134.8(4) 1_545 2_564
Se8 Pb1 Se8 71.8(2) 2_554 2_564
Se2 Pb1 Se5 133.7(3) . 2_564
Se6 Pb1 Se5 129.79(19) . 2_564
Se6 Pb1 Se5 129.79(19) 1_545 2_564
Se1 Pb1 Se5 65.9(3) . 2_564
Se1 Pb1 Se5 65.9(3) 1_545 2_564
Se8 Pb1 Se5 69.6(3) 2_554 2_564
Se8 Pb1 Se5 69.6(3) 2_564 2_564
Se1 Pb2 Se1 83.2(3) 1_545 .
Se1 Pb2 Se3 92.4(2) 1_545 1_545
Se1 Pb2 Se3 155.1(4) . 1_545
Se1 Pb2 Se3 155.1(4) 1_545 .
Se1 Pb2 Se3 92.4(2) . .
Se3 Pb2 Se3 81.3(3) 1_545 .
Se1 Pb2 Se4 77.5(3) 1_545 .
Se1 Pb2 Se4 77.5(3) . .
Se3 Pb2 Se4 77.6(3) 1_545 .
Se3 Pb2 Se4 77.6(3) . .
Se1 Pb2 Se7 84.8(3) 1_545 6_546
Se1 Pb2 Se7 139.1(4) . 6_546
Se3 Pb2 Se7 64.1(3) 1_545 6_546
Se3 Pb2 Se7 113.3(3) . 6_546
Se4 Pb2 Se7 136.9(2) . 6_546
Se1 Pb2 Se7 139.1(4) 1_545 6_556
Se1 Pb2 Se7 84.8(3) . 6_556
Se3 Pb2 Se7 113.3(3) 1_545 6_556
Se3 Pb2 Se7 64.1(3) . 6_556
Se4 Pb2 Se7 136.9(2) . 6_556
Se7 Pb2 Se7 79.3(3) 6_546 6_556
Se1 Pb2 Se5 68.9(3) 1_545 2_564
Se1 Pb2 Se5 68.9(3) . 2_564
Se3 Pb2 Se5 132.1(2) 1_545 2_564
Se3 Pb2 Se5 132.1(2) . 2_564
Se4 Pb2 Se5 134.4(3) . 2_564
Se7 Pb2 Se5 70.3(3) 6_546 2_564
Se7 Pb2 Se5 70.3(3) 6_556 2_564
Se10 Pb3 Se7 91.3(4) . 1_545
Se10 Pb3 Se7 91.3(4) . .
Se7 Pb3 Se7 87.7(4) 1_545 .
Se10 Pb3 Se6 98.6(3) . 1_545
Se7 Pb3 Se6 92.9(2) 1_545 1_545
Se7 Pb3 Se6 170.0(3) . 1_545
Se10 Pb3 Se6 98.6(3) . .
Se7 Pb3 Se6 170.0(3) 1_545 .
Se7 Pb3 Se6 92.9(2) . .
Se6 Pb3 Se6 84.8(3) 1_545 .
Se10 Pb3 Se9 179.9(4) . .
Se7 Pb3 Se9 88.6(3) 1_545 .
Se7 Pb3 Se9 88.6(3) . .
Se6 Pb3 Se9 81.5(3) 1_545 .
Se6 Pb3 Se9 81.5(3) . .
Se3 Sb1 Se8 94.4(3) . 1_565
Se3 Sb1 Se8 94.4(3) . .
Se8 Sb1 Se8 96.1(4) 1_565 .
Se3 Sb1 Se4 89.1(3) . .
Se8 Sb1 Se4 173.7(4) 1_565 .
Se8 Sb1 Se4 88.8(2) . .
Se3 Sb1 Se4 89.1(3) . 1_565
Se8 Sb1 Se4 88.8(2) 1_565 1_565
Se8 Sb1 Se4 173.7(4) . 1_565
Se4 Sb1 Se4 86.0(4) . 1_565
Se3 Sb1 Se5 179.6(4) . .
Se8 Sb1 Se5 85.4(3) 1_565 .
Se8 Sb1 Se5 85.4(3) . .
Se4 Sb1 Se5 91.2(3) . .
Se4 Sb1 Se5 91.2(3) 1_565 .
Se3 Sb1 Pb4 47.5(2) . .
Se8 Sb1 Pb4 94.9(3) 1_565 .
Se8 Sb1 Pb4 46.9(3) . .
Se4 Sb1 Pb4 91.3(2) . .
Se4 Sb1 Pb4 136.6(3) 1_565 .
Se5 Sb1 Pb4 132.2(2) . .
Se6 Sb2 Se9 92.8(3) . 1_565
Se6 Sb2 Se9 92.8(3) . .
Se9 Sb2 Se9 93.1(5) 1_565 .
Se6 Sb2 Se2 83.4(3) . 1_565
Se9 Sb2 Se2 91.8(3) 1_565 1_565
Se9 Sb2 Se2 173.9(4) . 1_565
Se6 Sb2 Se2 83.4(3) . .
Se9 Sb2 Se2 173.9(4) 1_565 .
Se9 Sb2 Se2 91.8(3) . .
Se2 Sb2 Se2 83.1(3) 1_565 .
Se6 Sb2 Se2 175.1(4) . 5_666
Se9 Sb2 Se2 83.9(4) 1_565 5_666
Se9 Sb2 Se2 83.9(4) . 5_666
Se2 Sb2 Se2 100.2(3) 1_565 5_666
Se2 Sb2 Se2 100.2(3) . 5_666
Se1 Sb3 Se4 91.1(3) . 1_565
Se1 Sb3 Se4 91.1(3) . .
Se4 Sb3 Se4 90.8(4) 1_565 .
Se1 Sb3 Se2 90.9(4) . .
Se4 Sb3 Se2 178.0(4) 1_565 .
Se4 Sb3 Se2 89.4(2) . .
Se1 Sb3 Se2 90.9(4) . 1_565
Se4 Sb3 Se2 89.4(2) 1_565 1_565
Se4 Sb3 Se2 178.0(4) . 1_565
Se2 Sb3 Se2 90.3(4) . 1_565
Se1 Sb3 Se9 174.0(5) . 5_666
Se4 Sb3 Se9 93.1(3) 1_565 5_666
Se4 Sb3 Se9 93.1(3) . 5_666
Se2 Sb3 Se9 84.9(4) . 5_666
Se2 Sb3 Se9 84.9(4) 1_565 5_666
Se7 Sb4 Se5 89.6(3) 5_666 .
Se7 Sb4 Se5 89.6(3) 5_666 1_545
Se5 Sb4 Se5 98.3(4) . 1_545
Se7 Sb4 Se9 92.4(4) 5_666 5_666
Se5 Sb4 Se9 91.0(2) . 5_666
Se5 Sb4 Se9 170.6(3) 1_545 5_666
Se7 Sb4 Se9 92.4(4) 5_666 5_656
Se5 Sb4 Se9 170.6(3) . 5_656
Se5 Sb4 Se9 91.0(2) 1_545 5_656
Se9 Sb4 Se9 79.7(4) 5_666 5_656
Se7 Sb4 Se4 178.6(5) 5_666 .
Se5 Sb4 Se4 91.3(3) . .
Se5 Sb4 Se4 91.3(3) 1_545 .
Se9 Sb4 Se4 86.5(3) 5_666 .
Se9 Sb4 Se4 86.5(3) 5_656 .
Se10 Pb4 Se10 98.0(6) 2 2_565
Se10 Pb4 Se10 89.6(4) 2 6_556
Se10 Pb4 Se10 89.6(4) 2_565 6_556
Se10 Pb4 Se8 94.3(4) 2 .
Se10 Pb4 Se8 94.3(4) 2_565 .
Se10 Pb4 Se8 174.0(5) 6_556 .
Se10 Pb4 Se3 175.3(5) 2 .
Se10 Pb4 Se3 86.6(2) 2_565 .
Se10 Pb4 Se3 90.5(4) 6_556 .
Se8 Pb4 Se3 85.3(3) . .
Se10 Pb4 Se3 86.6(2) 2 1_545
Se10 Pb4 Se3 175.3(5) 2_565 1_545
Se10 Pb4 Se3 90.5(4) 6_556 1_545
Se8 Pb4 Se3 85.3(3) . 1_545
Se3 Pb4 Se3 88.7(4) . 1_545
Se10 Pb4 Pb4 45.1(3) 2 5_556
Se10 Pb4 Pb4 95.3(5) 2_565 5_556
Se10 Pb4 Pb4 44.5(3) 6_556 5_556
Se8 Pb4 Pb4 139.2(3) . 5_556
Se3 Pb4 Pb4 134.8(5) . 5_556
Se3 Pb4 Pb4 88.0(2) 1_545 5_556
Se10 Pb4 Mn2 45.1(3) 2 5_556
Se10 Pb4 Mn2 95.3(5) 2_565 5_556
Se10 Pb4 Mn2 44.5(3) 6_556 5_556
Se8 Pb4 Mn2 139.2(3) . 5_556
Se3 Pb4 Mn2 134.8(5) . 5_556
Se3 Pb4 Mn2 88.0(2) 1_545 5_556
Pb4 Pb4 Mn2 0.00(18) 5_556 5_556
Sb3 Se1 Pb1 96.4(4) . .
Sb3 Se1 Pb1 96.4(4) . 1_565
Pb1 Se1 Pb1 83.5(4) . 1_565
Sb3 Se1 Pb2 99.4(4) . .
Pb1 Se1 Pb2 94.47(14) . .
Pb1 Se1 Pb2 164.1(4) 1_565 .
Sb3 Se1 Pb2 99.4(4) . 1_565
Pb1 Se1 Pb2 164.1(4) . 1_565
Pb1 Se1 Pb2 94.47(14) 1_565 1_565
Pb2 Se1 Pb2 83.2(3) . 1_565
Sb3 Se1 Se5 145.35(14) . 2_564
Pb1 Se1 Se5 63.0(2) . 2_564
Pb1 Se1 Se5 107.6(4) 1_565 2_564
Pb2 Se1 Se5 58.1(2) . 2_564
Pb2 Se1 Se5 103.1(4) 1_565 2_564
Sb3 Se1 Se5 145.35(14) . 2_574
Pb1 Se1 Se5 107.6(4) . 2_574
Pb1 Se1 Se5 63.0(2) 1_565 2_574
Pb2 Se1 Se5 103.1(4) . 2_574
Pb2 Se1 Se5 58.1(2) 1_565 2_574
Se5 Se1 Se5 69.2(3) 2_564 2_574
Sb3 Se1 Se4 47.2(2) . .
Pb1 Se1 Se4 96.2(2) . .
Pb1 Se1 Se4 143.5(4) 1_565 .
Pb2 Se1 Se4 52.3(2) . .
Pb2 Se1 Se4 94.7(3) 1_565 .
Se5 Se1 Se4 104.5(3) 2_564 .
Se5 Se1 Se4 147.6(5) 2_574 .
Sb3 Se2 Sb3 90.3(4) . 1_545
Sb3 Se2 Pb1 92.2(3) . .
Sb3 Se2 Pb1 92.2(3) 1_545 .
Sb3 Se2 Sb2 93.01(17) . .
Sb3 Se2 Sb2 172.9(4) 1_545 .
Pb1 Se2 Sb2 94.0(3) . .
Sb3 Se2 Sb2 172.9(4) . 1_545
Sb3 Se2 Sb2 93.01(17) 1_545 1_545
Pb1 Se2 Sb2 94.0(3) . 1_545
Sb2 Se2 Sb2 83.1(3) . 1_545
Sb3 Se2 Sb2 93.7(3) . 5_666
Sb3 Se2 Sb2 93.7(3) 1_545 5_666
Pb1 Se2 Sb2 171.5(5) . 5_666
Sb2 Se2 Sb2 79.8(3) . 5_666
Sb2 Se2 Sb2 79.8(3) 1_545 5_666
Sb3 Se2 Se6 92.2(2) . .
Sb3 Se2 Se6 142.6(4) 1_545 .
Pb1 Se2 Se6 50.3(2) . .
Sb2 Se2 Se6 43.7(2) . .
Sb2 Se2 Se6 89.0(3) 1_545 .
Sb2 Se2 Se6 123.3(3) 5_666 .
Sb3 Se2 Se6 142.6(4) . 1_545
Sb3 Se2 Se6 92.2(2) 1_545 1_545
Pb1 Se2 Se6 50.3(2) . 1_545
Sb2 Se2 Se6 89.0(3) . 1_545
Sb2 Se2 Se6 43.7(2) 1_545 1_545
Sb2 Se2 Se6 123.3(3) 5_666 1_545
Se6 Se2 Se6 64.4(2) . 1_545
Sb1 Se3 Pb4 91.0(3) . .
Sb1 Se3 Mn2 91.0(3) . 1_565
Pb4 Se3 Mn2 88.7(4) . 1_565
Sb1 Se3 Pb4 91.0(3) . 1_565
Pb4 Se3 Pb4 88.7(4) . 1_565
Mn2 Se3 Pb4 0.0(5) 1_565 1_565
Sb1 Se3 Pb2 100.9(3) . 1_565
Pb4 Se3 Pb2 167.8(4) . 1_565
Mn2 Se3 Pb2 93.82(17) 1_565 1_565
Pb4 Se3 Pb2 93.82(17) 1_565 1_565
Sb1 Se3 Pb2 100.9(3) . .
Pb4 Se3 Pb2 93.82(17) . .
Mn2 Se3 Pb2 167.8(4) 1_565 .
Pb4 Se3 Pb2 167.8(4) 1_565 .
Pb2 Se3 Pb2 81.3(3) 1_565 .
Sb1 Se3 Se7 151.4(5) . 6_556
Pb4 Se3 Se7 109.1(3) . 6_556
Mn2 Se3 Se7 109.1(3) 1_565 6_556
Pb4 Se3 Se7 109.1(3) 1_565 6_556
Pb2 Se3 Se7 58.9(2) 1_565 6_556
Pb2 Se3 Se7 58.9(2) . 6_556
Sb3 Se4 Sb3 90.8(4) 1_545 .
Sb3 Se4 Sb1 91.42(15) 1_545 1_545
Sb3 Se4 Sb1 175.1(4) . 1_545
Sb3 Se4 Sb1 175.1(4) 1_545 .
Sb3 Se4 Sb1 91.42(15) . .
Sb1 Se4 Sb1 86.0(4) 1_545 .
Sb3 Se4 Pb2 91.9(3) 1_545 .
Sb3 Se4 Pb2 91.9(3) . .
Sb1 Se4 Pb2 92.4(3) 1_545 .
Sb1 Se4 Pb2 92.4(3) . .
Sb3 Se4 Sb4 92.1(3) 1_545 .
Sb3 Se4 Sb4 92.1(3) . .
Sb1 Se4 Sb4 83.5(3) 1_545 .
Sb1 Se4 Sb4 83.5(3) . .
Pb2 Se4 Sb4 174.4(4) . .
Sb3 Se4 Se1 41.7(3) 1_545 1_545
Sb3 Se4 Se1 89.9(3) . 1_545
Sb1 Se4 Se1 94.7(2) 1_545 1_545
Sb1 Se4 Se1 142.7(4) . 1_545
Pb2 Se4 Se1 50.2(2) . 1_545
Sb4 Se4 Se1 133.8(3) . 1_545
Sb3 Se4 Se1 89.9(3) 1_545 .
Sb3 Se4 Se1 41.7(3) . .
Sb1 Se4 Se1 142.7(4) 1_545 .
Sb1 Se4 Se1 94.7(2) . .
Pb2 Se4 Se1 50.2(2) . .
Sb4 Se4 Se1 133.8(3) . .
Se1 Se4 Se1 63.0(2) 1_545 .
Sb4 Se5 Sb4 98.3(4) . 1_565
Sb4 Se5 Sb1 93.4(3) . .
Sb4 Se5 Sb1 93.4(3) 1_565 .
Sb4 Se5 Pb2 97.4(3) . 2_565
Sb4 Se5 Pb2 97.4(3) 1_565 2_565
Sb1 Se5 Pb2 163.3(4) . 2_565
Sb4 Se5 Pb1 130.7(2) . 2_565
Sb4 Se5 Pb1 130.7(2) 1_565 2_565
Sb1 Se5 Pb1 80.0(3) . 2_565
Pb2 Se5 Pb1 83.3(2) 2_565 2_565
Sb4 Se5 Se1 150.2(5) . 2_575
Sb4 Se5 Se1 90.5(2) 1_565 2_575
Sb1 Se5 Se1 114.6(3) . 2_575
Pb2 Se5 Se1 53.0(2) 2_565 2_575
Pb1 Se5 Se1 51.1(2) 2_565 2_575
Sb4 Se5 Se1 90.5(2) . 2_565
Sb4 Se5 Se1 150.2(5) 1_565 2_565
Sb1 Se5 Se1 114.6(3) . 2_565
Pb2 Se5 Se1 53.0(2) 2_565 2_565
Pb1 Se5 Se1 51.1(2) 2_565 2_565
Se1 Se5 Se1 69.2(3) 2_575 2_565
Sb4 Se5 Se7 96.3(3) . 5_676
Sb4 Se5 Se7 44.0(2) 1_565 5_676
Sb1 Se5 Se7 137.3(3) . 5_676
Pb2 Se5 Se7 54.0(3) 2_565 5_676
Pb1 Se5 Se7 121.5(3) 2_565 5_676
Se1 Se5 Se7 70.6(4) 2_575 5_676
Se1 Se5 Se7 106.9(5) 2_565 5_676
Sb2 Se6 Pb1 103.1(3) . 1_565
Sb2 Se6 Pb1 103.1(3) . .
Pb1 Se6 Pb1 85.7(3) 1_565 .
Sb2 Se6 Mn1 94.5(3) . 1_565
Pb1 Se6 Mn1 92.03(12) 1_565 1_565
Pb1 Se6 Mn1 162.3(4) . 1_565
Sb2 Se6 Pb3 94.5(3) . 1_565
Pb1 Se6 Pb3 92.03(12) 1_565 1_565
Pb1 Se6 Pb3 162.3(4) . 1_565
Mn1 Se6 Pb3 0.0(2) 1_565 1_565
Sb2 Se6 Pb3 94.5(3) . .
Pb1 Se6 Pb3 162.3(4) 1_565 .
Pb1 Se6 Pb3 92.03(12) . .
Mn1 Se6 Pb3 84.8(3) 1_565 .
Pb3 Se6 Pb3 84.8(3) 1_565 .
Sb2 Se6 Se8 162.4(4) . 2_564
Pb1 Se6 Se8 64.7(2) 1_565 2_564
Pb1 Se6 Se8 64.7(2) . 2_564
Mn1 Se6 Se8 98.5(3) 1_565 2_564
Pb3 Se6 Se8 98.5(3) 1_565 2_564
Pb3 Se6 Se8 98.5(3) . 2_564
Sb4 Se7 Pb3 96.0(3) 5_666 .
Sb4 Se7 Mn1 96.0(3) 5_666 1_565
Pb3 Se7 Mn1 87.7(4) . 1_565
Sb4 Se7 Pb3 96.0(3) 5_666 1_565
Pb3 Se7 Pb3 87.7(4) . 1_565
Mn1 Se7 Pb3 0.0(2) 1_565 1_565
Sb4 Se7 Pb2 101.6(4) 5_666 6_666
Pb3 Se7 Pb2 162.0(5) . 6_666
Mn1 Se7 Pb2 93.85(12) 1_565 6_666
Pb3 Se7 Pb2 93.85(12) 1_565 6_666
Sb4 Se7 Pb2 101.6(4) 5_666 6_656
Pb3 Se7 Pb2 93.85(12) . 6_656
Mn1 Se7 Pb2 162.0(5) 1_565 6_656
Pb3 Se7 Pb2 162.0(5) 1_565 6_656
Pb2 Se7 Pb2 79.3(3) 6_666 6_656
Sb4 Se7 Se3 150.1(6) 5_666 6_656
Pb3 Se7 Se3 105.4(3) . 6_656
Mn1 Se7 Se3 105.4(3) 1_565 6_656
Pb3 Se7 Se3 105.4(3) 1_565 6_656
Pb2 Se7 Se3 57.0(2) 6_666 6_656
Pb2 Se7 Se3 57.0(2) 6_656 6_656
Sb1 Se8 Sb1 96.1(4) . 1_545
Sb1 Se8 Pb4 89.2(3) . .
Sb1 Se8 Pb4 89.2(3) 1_545 .
Sb1 Se8 Se6 131.39(19) . 2_565
Sb1 Se8 Se6 131.39(19) 1_545 2_565
Pb4 Se8 Se6 99.5(4) . 2_565
Sb1 Se8 Pb1 85.90(19) . 2_565
Sb1 Se8 Pb1 143.2(4) 1_545 2_565
Pb4 Se8 Pb1 127.6(3) . 2_565
Se6 Se8 Pb1 51.21(18) 2_565 2_565
Sb1 Se8 Pb1 143.2(4) . 2
Sb1 Se8 Pb1 85.90(19) 1_545 2
Pb4 Se8 Pb1 127.6(3) . 2
Se6 Se8 Pb1 51.21(18) 2_565 2
Pb1 Se8 Pb1 71.8(2) 2_565 2
Sb1 Se8 Se3 41.6(2) . .
Sb1 Se8 Se3 91.4(3) 1_545 .
Pb4 Se8 Se3 47.7(2) . .
Se6 Se8 Se3 129.1(3) 2_565 .
Pb1 Se8 Se3 112.80(10) 2_565 .
Pb1 Se8 Se3 174.7(3) 2 .
Sb2 Se9 Sb2 93.1(5) 1_545 .
Sb2 Se9 Pb3 91.0(3) 1_545 .
Sb2 Se9 Pb3 91.0(3) . .
Sb2 Se9 Sb4 171.1(4) 1_545 5_666
Sb2 Se9 Sb4 93.28(17) . 5_666
Pb3 Se9 Sb4 82.7(3) . 5_666
Sb2 Se9 Sb4 93.28(17) 1_545 5_656
Sb2 Se9 Sb4 171.1(4) . 5_656
Pb3 Se9 Sb4 82.7(3) . 5_656
Sb4 Se9 Sb4 79.7(4) 5_666 5_656
Sb2 Se9 Sb3 97.5(4) 1_545 5_666
Sb2 Se9 Sb3 97.5(4) . 5_666
Pb3 Se9 Sb3 167.6(5) . 5_666
Sb4 Se9 Sb3 87.8(3) 5_666 5_666
Sb4 Se9 Sb3 87.8(3) 5_656 5_666
Sb2 Se9 Se6 42.1(3) 1_545 1_545
Sb2 Se9 Se6 90.4(4) . 1_545
Pb3 Se9 Se6 49.0(2) . 1_545
Sb4 Se9 Se6 131.6(4) 5_666 1_545
Sb4 Se9 Se6 90.3(2) 5_656 1_545
Sb3 Se9 Se6 139.4(3) 5_666 1_545
Mn2 Se10 Pb4 0.0(5) 2_554 2_554
Mn2 Se10 Mn2 98.0(6) 2_554 2_564
Pb4 Se10 Mn2 98.0(6) 2_554 2_564
Mn2 Se10 Pb4 98.0(6) 2_554 2_564
Pb4 Se10 Pb4 98.0(6) 2_554 2_564
Mn2 Se10 Pb4 0.0(5) 2_564 2_564
Mn2 Se10 Mn2 90.4(4) 2_554 6_656
Pb4 Se10 Mn2 90.4(4) 2_554 6_656
Mn2 Se10 Mn2 90.4(4) 2_564 6_656
Pb4 Se10 Mn2 90.4(4) 2_564 6_656
Mn2 Se10 Pb4 90.4(4) 2_554 6_656
Pb4 Se10 Pb4 90.4(4) 2_554 6_656
Mn2 Se10 Pb4 90.4(4) 2_564 6_656
Pb4 Se10 Pb4 90.4(4) 2_564 6_656
Mn2 Se10 Pb4 0.0(4) 6_656 6_656
Mn2 Se10 Pb3 120.5(3) 2_554 .
Pb4 Se10 Pb3 120.5(3) 2_554 .
Mn2 Se10 Pb3 120.5(3) 2_564 .
Pb4 Se10 Pb3 120.5(3) 2_564 .
Mn2 Se10 Pb3 128.8(5) 6_656 .
Pb4 Se10 Pb3 128.8(5) 6_656 .

loop_
_geom_bond_atom_site_label_1
_geom_bond_atom_site_label_2
_geom_bond_distance
_geom_bond_site_symmetry_2
_geom_bond_publ_flag
Pb1 Se2 3.030(12) . ?
Pb1 Se6 3.035(8) . ?
Pb1 Se6 3.035(8) 1_545 ?
Pb1 Se1 3.100(11) . ?
Pb1 Se1 3.100(11) 1_545 ?
Pb1 Se8 3.521(9) 2_554 no
Pb1 Se8 3.521(9) 2_564 no
Pb1 Se5 3.548(10) 2_564 no
Pb2 Se1 3.110(10) 1_545 ?
Pb2 Se1 3.110(10) . ?
Pb2 Se3 3.168(9) 1_545 ?
Pb2 Se3 3.168(9) . ?
Pb2 Se4 3.201(12) . ?
Pb2 Se7 3.235(11) 6_546 ?
Pb2 Se7 3.235(11) 6_556 ?
Pb2 Se5 3.306(12) 2_564 ?
Pb3 Se10 2.954(13) . ?
Pb3 Se7 2.980(10) 1_545 ?
Pb3 Se7 2.980(10) . ?
Pb3 Se6 3.061(8) 1_545 ?
Pb3 Se6 3.061(8) . ?
Pb3 Se9 3.083(14) . ?
Sb1 Se3 2.651(12) . ?
Sb1 Se8 2.774(8) 1_565 ?
Sb1 Se8 2.774(8) . ?
Sb1 Se4 3.026(11) . ?
Sb1 Se4 3.026(11) 1_565 ?
Sb1 Se5 3.162(14) . ?
Sb1 Pb4 4.001(10) . no
Sb2 Se6 2.694(13) . ?
Sb2 Se9 2.843(11) 1_565 ?
Sb2 Se9 2.843(11) . ?
Sb2 Se2 3.114(10) 1_565 ?
Sb2 Se2 3.114(10) . ?
Sb2 Se2 3.465(14) 5_666 no
Sb3 Se1 2.629(14) . ?
Sb3 Se4 2.899(11) 1_565 ?
Sb3 Se4 2.899(11) . ?
Sb3 Se2 2.913(10) . ?
Sb3 Se2 2.913(10) 1_565 ?
Sb3 Se9 3.353(14) 5_666 ?
Sb4 Se7 2.616(14) 5_666 ?
Sb4 Se5 2.730(9) . ?
Sb4 Se5 2.730(9) 1_545 ?
Sb4 Se9 3.221(12) 5_666 ?
Sb4 Se9 3.221(12) 5_656 ?
Sb4 Se4 3.417(12) . no
Pb4 Se10 2.735(12) 2 ?
Pb4 Se10 2.735(12) 2_565 ?
Pb4 Se10 2.765(17) 6_556 ?
Pb4 Se8 2.924(16) . ?
Pb4 Se3 2.953(11) . ?
Pb4 Se3 2.953(11) 1_545 ?
Pb4 Pb4 3.902(16) 5_556 no
Pb4 Mn2 3.902(16) 5_556 no
Se1 Pb1 3.100(11) 1_565 ?
Se1 Pb2 3.110(10) 1_565 ?
Se1 Se5 3.633(13) 2_564 no
Se1 Se5 3.633(13) 2_574 no
Se1 Se4 3.950(12) . ?
Se2 Sb3 2.913(10) 1_545 ?
Se2 Sb2 3.114(10) 1_545 ?
Se2 Sb2 3.465(14) 5_666 no
Se2 Se6 3.875(13) . no
Se2 Se6 3.875(13) 1_545 no
Se3 Mn2 2.953(11) 1_565 ?
Se3 Pb4 2.953(11) 1_565 ?
Se3 Pb2 3.168(9) 1_565 ?
Se3 Se7 3.401(17) 6_556 no
Se4 Sb3 2.899(11) 1_545 ?
Se4 Sb1 3.026(11) 1_545 ?
Se4 Se1 3.950(12) 1_545 no
Se5 Sb4 2.730(9) 1_565 ?
Se5 Pb2 3.306(12) 2_565 ?
Se5 Pb1 3.548(10) 2_565 no
Se5 Se1 3.633(13) 2_575 no
Se5 Se1 3.633(13) 2_565 no
Se5 Se7 3.767(14) 5_676 no
Se6 Pb1 3.035(8) 1_565 ?
Se6 Mn1 3.061(8) 1_565 ?
Se6 Pb3 3.061(8) 1_565 ?
Se6 Se8 3.501(15) 2_564 no
Se7 Sb4 2.616(14) 5_666 ?
Se7 Mn1 2.980(10) 1_565 ?
Se7 Pb3 2.980(10) 1_565 ?
Se7 Pb2 3.235(11) 6_666 ?
Se7 Pb2 3.235(11) 6_656 ?
Se7 Se3 3.401(17) 6_656 no
Se8 Sb1 2.774(8) 1_545 ?
Se8 Se6 3.501(15) 2_565 no
Se8 Pb1 3.521(9) 2_565 no
Se8 Pb1 3.521(9) 2 no
Se9 Sb2 2.843(11) 1_545 ?
Se9 Sb4 3.221(12) 5_666 ?
Se9 Sb4 3.221(12) 5_656 ?
Se9 Sb3 3.353(14) 5_666 no
Se10 Mn2 2.735(12) 2_554 ?
Se10 Pb4 2.735(12) 2_554 ?
Se10 Mn2 2.735(12) 2_564 ?
Se10 Pb4 2.735(12) 2_564 ?
Se10 Mn2 2.765(17) 6_656 ?
Se10 Pb4 2.765(17) 6_656 ?
